data_2217244
loop_
_publ_author_name
'Jian-Guo Chang'
'Ren-Gao Zhao'

_publ_section_title 2-Hydroxy-<i>N</i>'-[(1<i>Z</i>)-1-(2-hydroxy-5-methylphenyl)-2-methylpropylidene]benzohydrazide
_journal_coeditor_code PK2070
_journal_issue 1
_journal_name_full 'Acta Crystallographica Section E'
_journal_page_first o197
_journal_page_last o197
_journal_paper_doi 10.1107/S160053680706357X
_journal_volume 64
_journal_year 2008
_chemical_formula_iupac 'C18 H20 N2 O3'
_chemical_formula_moiety 'C18 H20 N2 O3'
_chemical_formula_sum 'C18 H20 N2 O3'
_chemical_formula_weight 312.36
_chemical_name_systematic
;
2-Hydroxy-N'-[(1Z)-1-(2-hydroxy-5-methylphenyl)-2-
methylpropylidene]benzohydrazide
;
_space_group_IT_number 14
_symmetry_cell_setting monoclinic
_symmetry_space_group_name_Hall '-P 2ybc'
_symmetry_space_group_name_H-M 'P 1 21/c 1'
_atom_sites_solution_hydrogens geom
_atom_sites_solution_primary direct
_atom_sites_solution_secondary difmap
_cell_angle_alpha 90.00
_cell_angle_beta 107.000(2)
_cell_angle_gamma 90.00
_cell_formula_units_Z 4
_cell_length_a 11.2144(11)
_cell_length_b 11.2887(11)
_cell_length_c 13.6535(13)
_cell_measurement_reflns_used 2019
_cell_measurement_temperature 273(2)
_cell_measurement_theta_max 23.2
_cell_measurement_theta_min 2.6
_cell_volume 1653.0(3)
_computing_cell_refinement 'SAINT (Bruker, 2005)'
_computing_data_collection 'APEX2 (Bruker, 2005)'
_computing_data_reduction 'SAINT (Bruker, 2005)'
_computing_molecular_graphics 'SHELXTL (Sheldrick, 1997b)'
_computing_publication_material 'SHELXTL (Sheldrick, 1997b)'
_computing_structure_refinement 'SHELXL97 (Sheldrick, 1997a)'
_computing_structure_solution 'SHELXS97 (Sheldrick, 1997a)'
_diffrn_ambient_temperature 273(2)
_diffrn_measured_fraction_theta_full 1.000
_diffrn_measured_fraction_theta_max 1.000
_diffrn_measurement_device_type 'Bruker APEX2 CCD area-detector'
_diffrn_measurement_method '\f and \w scans'
_diffrn_radiation_monochromator graphite
_diffrn_radiation_source 'fine-focus sealed tube'
_diffrn_radiation_type MoK\a
_diffrn_radiation_wavelength 0.71073
_diffrn_reflns_av_R_equivalents 0.0263
_diffrn_reflns_av_sigmaI/netI 0.0287
_diffrn_reflns_limit_h_max 10
_diffrn_reflns_limit_h_min -13
_diffrn_reflns_limit_k_max 13
_diffrn_reflns_limit_k_min -12
_diffrn_reflns_limit_l_max 16
_diffrn_reflns_limit_l_min -10
_diffrn_reflns_number 8523
_diffrn_reflns_theta_full 25.05
_diffrn_reflns_theta_max 25.1
_diffrn_reflns_theta_min 1.9
_diffrn_standards_number 0
_exptl_absorpt_coefficient_mu 0.086
_exptl_absorpt_correction_T_max 0.9914
_exptl_absorpt_correction_T_min 0.9872
_exptl_absorpt_correction_type multi-scan
_exptl_absorpt_process_details '(SADABS; Sheldrick, 2003)'
_exptl_crystal_colour yellow
_exptl_crystal_density_diffrn 1.255
_exptl_crystal_density_method 'not measured'
_exptl_crystal_description block
_exptl_crystal_F_000 664
_exptl_crystal_size_max 0.25
_exptl_crystal_size_mid 0.22
_exptl_crystal_size_min 0.16
_refine_diff_density_max 0.199
_refine_diff_density_min -0.151
_refine_ls_extinction_method none
_refine_ls_goodness_of_fit_ref 1.003
_refine_ls_hydrogen_treatment constr
_refine_ls_matrix_type full
_refine_ls_number_parameters 210
_refine_ls_number_reflns 2924
_refine_ls_number_restraints 0
_refine_ls_restrained_S_all 1.003
_refine_ls_R_factor_all 0.0644
_refine_ls_R_factor_gt 0.0416
_refine_ls_shift/su_max 0.000
_refine_ls_shift/su_mean 0.000
_refine_ls_structure_factor_coef Fsqd
_refine_ls_weighting_details 'calc w=1/[\s^2^(Fo^2^)+(0.0879P)^2^] where P=(Fo^2^+2Fc^2^)/3'
_refine_ls_weighting_scheme calc
_refine_ls_wR_factor_gt 0.121
_refine_ls_wR_factor_ref 0.139
_reflns_number_gt 2094
_reflns_number_total 2924
_reflns_threshold_expression >2\s(I)
_cod_data_source_file pk2070.cif
_cod_data_source_block I
_cod_depositor_comments
;
The following automatic conversions were performed:
'_symmetry_cell_setting' value 'Monoclinic' changed to 'monoclinic'
according to '/home/saulius/struct/CIF-dictionaries/cif_core.dic'
dictionary named 'cif_core.dic' version 2.4.1 from 2010-06-29.

Automatic conversion script
Id: cif_fix_enum 1527 2010-12-29 10:47:43Z saulius 

The following automatic conversions were performed:

'_symmetry_cell_setting' value 'Monoclinic' changed to 'monoclinic'
according to /home/saulius/struct/CIF-dictionaries/cif_core.dic
dictionary named 'cif_core.dic' version 2.4.1 from 2010-06-29.

Automatic conversion script
Id: cif_fix_values 1715 2011-07-08 13:25:40Z adriana 
;
_cod_original_sg_symbol_H-M 'P 21/c'
_cod_database_code 2217244
_cod_database_fobs_code 2217244

loop_
_symmetry_equiv_pos_as_xyz
'x, y, z'
'-x, y+1/2, -z+1/2'
'-x, -y, -z'
'x, -y-1/2, z-1/2'

loop_
_atom_site_type_symbol
_atom_site_label
_atom_site_fract_x
_atom_site_fract_y
_atom_site_fract_z
_atom_site_U_iso_or_equiv
_atom_site_adp_type
_atom_site_calc_flag
_atom_site_refinement_flags
_atom_site_occupancy
O O1 0.14313(13) 0.32510(11) 0.31013(11) 0.0609(4) Uani d . 1
H H1 0.1500 0.3965 0.3215 0.091 Uiso calc R 1
O O2 0.01561(11) 0.20180(13) -0.04931(10) 0.0629(4) Uani d . 1
H H2 0.0461 0.2149 -0.0960 0.094 Uiso calc R 1
O O3 -0.20731(11) 0.03822(11) 0.10448(9) 0.0555(4) Uani d . 1
N N1 -0.01360(13) 0.10594(12) 0.11865(10) 0.0445(4) Uani d . 1
H H1A 0.0346 0.1442 0.0910 0.053 Uiso calc R 1
N N2 0.03470(14) 0.05414(12) 0.21453(11) 0.0444(4) Uani d . 1
C C1 0.21322(16) 0.29390(14) 0.24792(13) 0.0426(4) Uani d . 1
C C2 0.21798(15) 0.17485(15) 0.22370(12) 0.0397(4) Uani d . 1
C C3 0.28605(16) 0.14187(17) 0.15787(14) 0.0496(5) Uani d . 1
H H3 0.2892 0.0623 0.1412 0.060 Uiso calc R 1
C C4 0.34956(16) 0.22417(19) 0.11622(14) 0.0546(5) Uani d . 1
C C5 0.34352(18) 0.34066(19) 0.14234(14) 0.0566(5) Uani d . 1
H H5 0.3857 0.3972 0.1156 0.068 Uiso calc R 1
C C6 0.27685(18) 0.37622(17) 0.20703(14) 0.0553(5) Uani d . 1
H H6 0.2744 0.4560 0.2235 0.066 Uiso calc R 1
C C7 0.4215(2) 0.1856(2) 0.04319(17) 0.0788(7) Uani d . 1
H H7A 0.4735 0.2495 0.0337 0.118 Uiso calc R 1
H H7B 0.3640 0.1644 -0.0216 0.118 Uiso calc R 1
H H7C 0.4725 0.1184 0.0713 0.118 Uiso calc R 1
C C8 0.14484(16) 0.08723(14) 0.26466(13) 0.0416(4) Uani d . 1
C C9 0.20075(18) 0.03997(16) 0.37216(14) 0.0538(5) Uani d . 1
H H9 0.2179 0.1089 0.4178 0.065 Uiso calc R 1
C C10 0.1119(2) -0.0383(2) 0.40763(17) 0.0856(8) Uani d . 1
H H10A 0.0360 0.0042 0.4018 0.128 Uiso calc R 1
H H10B 0.1495 -0.0605 0.4777 0.128 Uiso calc R 1
H H10C 0.0938 -0.1081 0.3658 0.128 Uiso calc R 1
C C11 0.3253(2) -0.0202(2) 0.38364(17) 0.0832(7) Uani d . 1
H H11A 0.3138 -0.0853 0.3366 0.125 Uiso calc R 1
H H11B 0.3584 -0.0490 0.4524 0.125 Uiso calc R 1
H H11C 0.3824 0.0357 0.3692 0.125 Uiso calc R 1
C C12 -0.13535(15) 0.09610(14) 0.06947(13) 0.0399(4) Uani d . 1
C C13 -0.18372(15) 0.16196(14) -0.02863(12) 0.0394(4) Uani d . 1
C C14 -0.11049(17) 0.21255(15) -0.08482(13) 0.0443(4) Uani d . 1
C C15 -0.1663(2) 0.27366(17) -0.17470(15) 0.0580(5) Uani d . 1
H H15 -0.1175 0.3059 -0.2125 0.070 Uiso calc R 1
C C16 -0.2935(2) 0.28657(18) -0.20782(16) 0.0655(6) Uani d . 1
H H16 -0.3301 0.3283 -0.2678 0.079 Uiso calc R 1
C C17 -0.3677(2) 0.23870(19) -0.15361(16) 0.0633(6) Uani d . 1
H H17 -0.4538 0.2483 -0.1762 0.076 Uiso calc R 1
C C18 -0.31253(17) 0.17651(16) -0.06546(15) 0.0522(5) Uani d . 1
H H18 -0.3627 0.1431 -0.0293 0.063 Uiso calc R 1

loop_
_atom_site_aniso_label
_atom_site_aniso_U_11
_atom_site_aniso_U_22
_atom_site_aniso_U_33
_atom_site_aniso_U_12
_atom_site_aniso_U_13
_atom_site_aniso_U_23
O1 0.0832(10) 0.0437(7) 0.0734(9) 0.0020(7) 0.0506(8) -0.0056(7)
O2 0.0526(8) 0.0929(11) 0.0496(8) -0.0065(7) 0.0248(7) 0.0118(7)
O3 0.0500(8) 0.0617(8) 0.0590(8) -0.0089(6) 0.0224(7) 0.0137(6)
N1 0.0446(8) 0.0515(9) 0.0388(8) -0.0079(6) 0.0144(7) 0.0083(7)
N2 0.0531(9) 0.0425(8) 0.0390(8) -0.0005(7) 0.0159(7) 0.0044(6)
C1 0.0462(10) 0.0433(10) 0.0424(10) 0.0036(8) 0.0193(8) -0.0023(8)
C2 0.0377(9) 0.0448(10) 0.0356(9) 0.0011(7) 0.0091(7) -0.0026(7)
C3 0.0451(10) 0.0563(11) 0.0489(11) -0.0003(8) 0.0159(9) -0.0156(9)
C4 0.0395(10) 0.0822(15) 0.0439(11) -0.0058(9) 0.0150(9) -0.0101(10)
C5 0.0545(12) 0.0673(13) 0.0523(12) -0.0135(10) 0.0222(10) 0.0019(10)
C6 0.0665(13) 0.0441(10) 0.0600(12) -0.0056(9) 0.0258(10) -0.0020(9)
C7 0.0599(13) 0.119(2) 0.0680(15) -0.0099(12) 0.0356(12) -0.0210(13)
C8 0.0488(10) 0.0365(9) 0.0405(10) 0.0040(8) 0.0145(8) -0.0015(8)
C9 0.0671(13) 0.0478(11) 0.0421(11) 0.0050(9) 0.0090(9) 0.0029(8)
C10 0.103(2) 0.0882(18) 0.0617(14) -0.0075(14) 0.0178(14) 0.0322(13)
C11 0.0838(17) 0.0863(17) 0.0682(15) 0.0305(13) 0.0047(13) 0.0085(13)
C12 0.0441(10) 0.0372(9) 0.0424(10) -0.0035(7) 0.0189(8) -0.0023(7)
C13 0.0462(10) 0.0373(9) 0.0374(9) -0.0018(7) 0.0161(8) -0.0043(7)
C14 0.0482(10) 0.0467(10) 0.0395(10) -0.0063(8) 0.0154(8) -0.0023(8)
C15 0.0756(15) 0.0597(12) 0.0397(11) -0.0133(10) 0.0185(10) 0.0026(9)
C16 0.0818(16) 0.0580(13) 0.0460(12) -0.0033(11) 0.0021(11) 0.0042(9)
C17 0.0544(12) 0.0653(13) 0.0603(13) 0.0054(10) 0.0012(10) -0.0001(11)
C18 0.0468(11) 0.0572(11) 0.0542(12) -0.0003(9) 0.0172(9) -0.0044(10)

loop_
_atom_type_symbol
_atom_type_description
_atom_type_scat_dispersion_real
_atom_type_scat_dispersion_imag
_atom_type_scat_source
C C 0.0033 0.0016 'International Tables Vol C Tables 4.2.6.8 and 6.1.1.4'
H H 0.0000 0.0000 'International Tables Vol C Tables 4.2.6.8 and 6.1.1.4'
N N 0.0061 0.0033 'International Tables Vol C Tables 4.2.6.8 and 6.1.1.4'
O O 0.0106 0.0060 'International Tables Vol C Tables 4.2.6.8 and 6.1.1.4'

loop_
_geom_angle_atom_site_label_1
_geom_angle_atom_site_label_2
_geom_angle_atom_site_label_3
_geom_angle
C1 O1 H1 109.5
C14 O2 H2 109.5
C12 N1 N2 119.78(13)
C12 N1 H1A 120.1
N2 N1 H1A 120.1
C8 N2 N1 115.46(14)
O1 C1 C6 122.51(15)
O1 C1 C2 117.92(15)
C6 C1 C2 119.56(16)
C1 C2 C3 118.68(16)
C1 C2 C8 119.21(14)
C3 C2 C8 122.03(15)
C2 C3 C4 122.00(18)
C2 C3 H3 119.0
C4 C3 H3 119.0
C5 C4 C3 117.72(16)
C5 C4 C7 121.53(18)
C3 C4 C7 120.74(19)
C4 C5 C6 121.73(17)
C4 C5 H5 119.1
C6 C5 H5 119.1
C5 C6 C1 120.31(18)
C5 C6 H6 119.8
C1 C6 H6 119.8
C4 C7 H7A 109.5
C4 C7 H7B 109.5
H7A C7 H7B 109.5
C4 C7 H7C 109.5
H7A C7 H7C 109.5
H7B C7 H7C 109.5
N2 C8 C2 122.85(15)
N2 C8 C9 118.46(15)
C2 C8 C9 118.62(15)
C10 C9 C8 113.01(17)
C10 C9 C11 112.20(18)
C8 C9 C11 111.40(16)
C10 C9 H9 106.6
C8 C9 H9 106.6
C11 C9 H9 106.6
C9 C10 H10A 109.5
C9 C10 H10B 109.5
H10A C10 H10B 109.5
C9 C10 H10C 109.5
H10A C10 H10C 109.5
H10B C10 H10C 109.5
C9 C11 H11A 109.5
C9 C11 H11B 109.5
H11A C11 H11B 109.5
C9 C11 H11C 109.5
H11A C11 H11C 109.5
H11B C11 H11C 109.5
O3 C12 N1 122.33(15)
O3 C12 C13 120.26(15)
N1 C12 C13 117.38(13)
C18 C13 C14 117.82(16)
C18 C13 C12 116.76(14)
C14 C13 C12 125.40(15)
O2 C14 C15 120.87(16)
O2 C14 C13 118.95(15)
C15 C14 C13 120.18(17)
C16 C15 C14 120.07(18)
C16 C15 H15 120.0
C14 C15 H15 120.0
C15 C16 C17 121.00(19)
C15 C16 H16 119.5
C17 C16 H16 119.5
C18 C17 C16 118.89(19)
C18 C17 H17 120.6
C16 C17 H17 120.6
C17 C18 C13 122.03(18)
C17 C18 H18 119.0
C13 C18 H18 119.0

loop_
_geom_bond_atom_site_label_1
_geom_bond_atom_site_label_2
_geom_bond_distance
O1 C1 1.3615(19)
O1 H1 0.8200
O2 C14 1.360(2)
O2 H2 0.8200
O3 C12 1.2377(19)
N1 C12 1.338(2)
N1 N2 1.3909(19)
N1 H1A 0.8600
N2 C8 1.280(2)
C1 C6 1.385(2)
C1 C2 1.389(2)
C2 C3 1.389(2)
C2 C8 1.494(2)
C3 C4 1.389(3)
C3 H3 0.9300
C4 C5 1.369(3)
C4 C7 1.518(2)
C5 C6 1.373(3)
C5 H5 0.9300
C6 H6 0.9300
C7 H7A 0.9600
C7 H7B 0.9600
C7 H7C 0.9600
C8 C9 1.515(2)
C9 C10 1.513(3)
C9 C11 1.519(3)
C9 H9 0.9800
C10 H10A 0.9600
C10 H10B 0.9600
C10 H10C 0.9600
C11 H11A 0.9600
C11 H11B 0.9600
C11 H11C 0.9600
C12 C13 1.489(2)
C13 C18 1.393(2)
C13 C14 1.399(2)
C14 C15 1.387(3)
C15 C16 1.372(3)
C15 H15 0.9300
C16 C17 1.376(3)
C16 H16 0.9300
C17 C18 1.374(3)
C17 H17 0.9300
C18 H18 0.9300

loop_
_geom_hbond_atom_site_label_D
_geom_hbond_atom_site_label_H
_geom_hbond_atom_site_label_A
_geom_hbond_site_symmetry_A
_geom_hbond_distance_DH
_geom_hbond_distance_HA
_geom_hbond_distance_DA
_geom_hbond_angle_DHA
_geom_hbond_publ_flag
N1 H1A O2 . 0.86 1.98 2.6413(18) 133.4 y
O2 H2 O1 4_565 0.82 1.96 2.7249(17) 154.6 y
O1 H1 O3 2 0.82 1.90 2.6787(18) 157.9 y

loop_
_geom_torsion_atom_site_label_1
_geom_torsion_atom_site_label_2
_geom_torsion_atom_site_label_3
_geom_torsion_atom_site_label_4
_geom_torsion
C12 N1 N2 C8 -166.53(15)
O1 C1 C2 C3 178.11(16)
C6 C1 C2 C3 -0.6(3)
O1 C1 C2 C8 1.2(2)
C6 C1 C2 C8 -177.50(16)
C1 C2 C3 C4 0.3(3)
C8 C2 C3 C4 177.10(16)
C2 C3 C4 C5 0.2(3)
C2 C3 C4 C7 -179.04(17)
C3 C4 C5 C6 -0.3(3)
C7 C4 C5 C6 178.90(19)
C4 C5 C6 C1 0.0(3)
O1 C1 C6 C5 -178.17(18)
C2 C1 C6 C5 0.5(3)
N1 N2 C8 C2 -0.4(2)
N1 N2 C8 C9 176.55(14)
C1 C2 C8 N2 93.6(2)
C3 C2 C8 N2 -83.1(2)
C1 C2 C8 C9 -83.3(2)
C3 C2 C8 C9 99.94(19)
N2 C8 C9 C10 -2.8(3)
C2 C8 C9 C10 174.27(17)
N2 C8 C9 C11 124.62(19)
C2 C8 C9 C11 -58.3(2)
N2 N1 C12 O3 -2.8(2)
N2 N1 C12 C13 174.85(14)
O3 C12 C13 C18 13.7(2)
N1 C12 C13 C18 -163.97(15)
O3 C12 C13 C14 -168.03(16)
N1 C12 C13 C14 14.3(2)
C18 C13 C14 O2 178.59(16)
C12 C13 C14 O2 0.4(2)
C18 C13 C14 C15 -0.7(2)
C12 C13 C14 C15 -178.97(16)
O2 C14 C15 C16 -178.11(17)
C13 C14 C15 C16 1.2(3)
C14 C15 C16 C17 -0.6(3)
C15 C16 C17 C18 -0.5(3)
C16 C17 C18 C13 0.9(3)
C14 C13 C18 C17 -0.3(3)
C12 C13 C18 C17 178.06(17)

loop_
_cod_related_entry_id
_cod_related_entry_database
_cod_related_entry_code
1 ChemSpider 30655420
